data_7047645
loop_
_publ_author_name
'Li, Kang'
'Cui, Jichun'
'Yang, Zeren'
'Huo, Yanmin'
'Duan, Wenzeng'
'Gong, Shuwen'
'Liu, Zhipeng'

_publ_section_title
;
 Solvatochromism, acidochromism and aggregation-induced emission of
 propeller-shaped spiroborates.
;
_journal_issue 42
_journal_name_full 'Dalton transactions (Cambridge, England : 2003)'
_journal_page_first 15002
_journal_page_last 15008
_journal_paper_doi 10.1039/c8dt03374a
_journal_volume 47
_journal_year 2018
_chemical_formula_sum 'C2.95 H2.42 B0.11 N0.21 O0.53'
_chemical_formula_weight 50.35
_space_group_IT_number 14
_space_group_name_Hall '-P 2ybc'
_space_group_name_H-M_alt 'P 1 21/c 1'
_symmetry_cell_setting monoclinic
_symmetry_space_group_name_Hall '-P 2ybc'
_symmetry_space_group_name_H-M 'P 1 21/c 1'
_atom_sites_solution_hydrogens geom
_atom_sites_solution_primary direct
_atom_sites_solution_secondary difmap
_audit_creation_method SHELXL-97
_audit_update_record
;
2018-01-05 deposited with the CCDC.
2018-09-24 downloaded from the CCDC.
;
_cell_angle_alpha 90.00
_cell_angle_beta 90.330(10)
_cell_angle_gamma 90.00
_cell_formula_units_Z 38
_cell_length_a 10.3317(13)
_cell_length_b 15.4676(14)
_cell_length_c 15.5196(16)
_cell_measurement_reflns_used 4319
_cell_measurement_temperature 173(2)
_cell_measurement_theta_max 66.04
_cell_measurement_theta_min 4.03
_cell_volume 2480.1(5)
_computing_cell_refinement 'Bruker FRAMBO'
_computing_data_collection 'Bruker FRAMBO'
_computing_data_reduction 'Bruker SAINT'
_computing_molecular_graphics 'Bruker SHELXTL'
_computing_publication_material 'Bruker SHELXTL'
_computing_structure_refinement 'SHELXL-97 (Sheldrick, 1997)'
_computing_structure_solution 'SHELXS-97 (Sheldrick, 1990)'
_diffrn_ambient_temperature 173(2)
_diffrn_measured_fraction_theta_full 1.000
_diffrn_measured_fraction_theta_max 1.000
_diffrn_measurement_device_type 'multiwire proportional'
_diffrn_measurement_method 'phi and omega scans'
_diffrn_radiation_monochromator graphite
_diffrn_radiation_source 'fine-focus sealed tube'
_diffrn_radiation_type CuK\a
_diffrn_radiation_wavelength 1.54178
_diffrn_reflns_av_R_equivalents 0.0941
_diffrn_reflns_av_sigmaI/netI 0.1240
_diffrn_reflns_limit_h_max 12
_diffrn_reflns_limit_h_min -12
_diffrn_reflns_limit_k_max 13
_diffrn_reflns_limit_k_min -18
_diffrn_reflns_limit_l_max 18
_diffrn_reflns_limit_l_min -16
_diffrn_reflns_number 14026
_diffrn_reflns_theta_full 66.04
_diffrn_reflns_theta_max 66.04
_diffrn_reflns_theta_min 4.03
_exptl_absorpt_coefficient_mu 0.716
_exptl_absorpt_correction_T_max 0.8357
_exptl_absorpt_correction_T_min 0.8032
_exptl_absorpt_correction_type none
_exptl_crystal_colour yellow
_exptl_crystal_density_diffrn 1.281
_exptl_crystal_density_method 'not measured'
_exptl_crystal_description block
_exptl_crystal_F_000 1000
_exptl_crystal_size_max 0.32
_exptl_crystal_size_mid 0.27
_exptl_crystal_size_min 0.26
_refine_diff_density_max 0.541
_refine_diff_density_min -0.351
_refine_diff_density_rms 0.052
_refine_ls_extinction_coef 0.0036(7)
_refine_ls_extinction_expression Fc^*^=kFc[1+0.001xFc^2^\l^3^/sin(2\q)]^-1/4^
_refine_ls_extinction_method SHELXL
_refine_ls_goodness_of_fit_ref 1.006
_refine_ls_hydrogen_treatment mixed
_refine_ls_matrix_type full
_refine_ls_number_parameters 323
_refine_ls_number_reflns 4319
_refine_ls_number_restraints 0
_refine_ls_restrained_S_all 1.006
_refine_ls_R_factor_all 0.1735
_refine_ls_R_factor_gt 0.0854
_refine_ls_shift/su_max 0.120
_refine_ls_shift/su_mean 0.006
_refine_ls_structure_factor_coef Fsqd
_refine_ls_weighting_details 'calc w=1/[\s^2^(Fo^2^)+(0.1363P)^2^+0.0000P] where P=(Fo^2^+2Fc^2^)/3'
_refine_ls_weighting_scheme calc
_refine_ls_wR_factor_gt 0.2409
_refine_ls_wR_factor_ref 0.2909
_reflns_number_gt 1999
_reflns_number_total 4319
_reflns_threshold_expression >2sigma(I)
_cod_data_source_file c8dt03374a2.cif
_cod_data_source_block 9
_cod_depositor_comments
;
The following automatic conversions were performed:

'_symmetry_cell_setting' value 'Monoclinic' changed to 'monoclinic'
according to
/home/data/users/saulius/crontab/automatic-downloads/rss-feeds/RSC/lib/dictionaries/cif_core.dic
dictionary named 'cif_core.dic' version 2.4.2 from 2011-04-26.

Automatic conversion script
Id: cif_fix_values 4973 2017-02-22 13:04:09Z antanas 

 Adding full bibliography for 7047640--7047645.cif.
;
_cod_original_sg_symbol_H-M P2(1)/c
_cod_database_code 7047645

loop_
_symmetry_equiv_pos_as_xyz
'x, y, z'
'-x, y+1/2, -z+1/2'
'-x, -y, -z'
'x, -y-1/2, z-1/2'

loop_
_atom_site_label
_atom_site_type_symbol
_atom_site_fract_x
_atom_site_fract_y
_atom_site_fract_z
_atom_site_U_iso_or_equiv
_atom_site_adp_type
_atom_site_occupancy
_atom_site_symmetry_multiplicity
_atom_site_calc_flag
_atom_site_refinement_flags
O1 O 0.1043(3) 0.6977(2) 0.0286(2) 0.0777(10) Uani 1 1 d .
O2 O 0.1977(3) 0.6219(2) -0.0874(2) 0.0765(10) Uani 1 1 d .
O3 O 0.3268(3) 0.6592(2) 0.0381(2) 0.0805(10) Uani 1 1 d .
N1 N 0.1665(4) 0.5457(2) 0.0487(2) 0.0673(10) Uani 1 1 d .
C6 C 0.0213(4) 0.6191(3) 0.1458(3) 0.0595(11) Uani 1 1 d .
C7 C 0.0260(4) 0.6918(3) 0.0964(3) 0.0634(12) Uani 1 1 d .
C14 C -0.0547(4) 0.7695(3) 0.1078(3) 0.0607(11) Uani 1 1 d .
C5 C 0.0926(4) 0.5424(3) 0.1210(3) 0.0629(12) Uani 1 1 d .
C16 C -0.0754(5) 0.9258(3) 0.1005(3) 0.0754(14) Uani 1 1 d .
H16 H -0.0351 0.9808 0.0949 0.091 Uiso 1 1 calc R
C17 C -0.2094(5) 0.9204(3) 0.1138(3) 0.0785(15) Uani 1 1 d .
C15 C -0.0021(4) 0.8516(3) 0.0954(3) 0.0667(12) Uani 1 1 d .
H15 H 0.0876 0.8566 0.0830 0.080 Uiso 1 1 calc R
C8 C -0.0576(5) 0.6154(3) 0.2255(3) 0.0655(12) Uani 1 1 d .
C27 C 0.3926(5) 0.7024(3) -0.1011(4) 0.0756(14) Uani 1 1 d .
C19 C -0.1851(5) 0.7655(3) 0.1253(3) 0.0749(14) Uani 1 1 d .
H19 H -0.2237 0.7109 0.1363 0.090 Uiso 1 1 calc R
C23 C 0.2581(6) 0.6711(4) -0.2249(4) 0.0943(18) Uani 1 1 d .
H23 H 0.1830 0.6449 -0.2490 0.113 Uiso 1 1 calc R
C22 C 0.2839(5) 0.6660(3) -0.1369(3) 0.0716(14) Uani 1 1 d .
N2 N -0.2858(5) 0.9929(3) 0.1158(4) 0.123(2) Uani 1 1 d .
C2 C 0.2239(6) 0.3970(3) 0.0635(4) 0.0901(17) Uani 1 1 d .
H2 H 0.2664 0.3473 0.0415 0.108 Uiso 1 1 calc R
C13 C -0.1616(5) 0.5602(3) 0.2339(4) 0.0850(16) Uani 1 1 d .
H13 H -0.1836 0.5231 0.1874 0.102 Uiso 1 1 calc R
C18 C -0.2606(5) 0.8382(3) 0.1274(4) 0.0827(16) Uani 1 1 d .
H18 H -0.3506 0.8325 0.1384 0.099 Uiso 1 1 calc R
C4 C 0.0905(5) 0.4649(3) 0.1670(3) 0.0779(14) Uani 1 1 d .
H4 H 0.0422 0.4616 0.2188 0.093 Uiso 1 1 calc R
C10 C -0.0995(7) 0.6651(4) 0.3706(4) 0.103(2) Uani 1 1 d .
H10 H -0.0778 0.7011 0.4181 0.124 Uiso 1 1 calc R
C26 C 0.4805(6) 0.7462(4) -0.1557(5) 0.100(2) Uani 1 1 d .
H26 H 0.5570 0.7713 -0.1324 0.120 Uiso 1 1 calc R
C12 C -0.2347(6) 0.5575(4) 0.3082(4) 0.0997(19) Uani 1 1 d .
H12 H -0.3062 0.5191 0.3118 0.120 Uiso 1 1 calc R
C9 C -0.0272(6) 0.6676(3) 0.2961(3) 0.0808(15) Uani 1 1 d .
H9 H 0.0448 0.7057 0.2928 0.097 Uiso 1 1 calc R
C3 C 0.1562(6) 0.3934(3) 0.1395(4) 0.0869(16) Uani 1 1 d .
H3 H 0.1551 0.3417 0.1726 0.104 Uiso 1 1 calc R
C1 C 0.2282(5) 0.4740(3) 0.0207(3) 0.0849(15) Uani 1 1 d .
H1 H 0.2766 0.4773 -0.0311 0.102 Uiso 1 1 calc R
B1 B 0.1995(6) 0.6345(4) 0.0049(4) 0.0683(15) Uani 1 1 d .
C24 C 0.3443(8) 0.7151(4) -0.2760(5) 0.115(2) Uani 1 1 d .
H24 H 0.3277 0.7203 -0.3360 0.138 Uiso 1 1 calc R
O4 O 0.5184(4) 0.7180(3) 0.0266(3) 0.1316(18) Uani 1 1 d .
C20 C -0.2450(7) 1.0750(4) 0.0846(6) 0.144(3) Uani 1 1 d .
H20A H -0.2113 1.1096 0.1327 0.217 Uiso 1 1 calc R
H20B H -0.3187 1.1050 0.0581 0.217 Uiso 1 1 calc R
H20C H -0.1768 1.0670 0.0417 0.217 Uiso 1 1 calc R
C28 C 0.4185(6) 0.6954(3) -0.0093(4) 0.0847(16) Uani 1 1 d .
C11 C -0.2054(7) 0.6085(5) 0.3750(5) 0.112(2) Uani 1 1 d .
H11 H -0.2564 0.6065 0.4256 0.134 Uiso 1 1 calc R
C25 C 0.4552(9) 0.7521(4) -0.2411(6) 0.127(3) Uani 1 1 d .
H25 H 0.5138 0.7818 -0.2776 0.152 Uiso 1 1 calc R
C21 C -0.4218(7) 0.9851(5) 0.1336(8) 0.213(6) Uani 1 1 d .
H21A H -0.4643 0.9531 0.0868 0.320 Uiso 1 1 calc R
H21B H -0.4603 1.0428 0.1382 0.320 Uiso 1 1 calc R
H21C H -0.4336 0.9539 0.1880 0.320 Uiso 1 1 calc R
O5 O 0.5344(14) 0.5467(11) 0.1389(10) 0.411(8) Uiso 1 1 d .

loop_
_atom_site_aniso_label
_atom_site_aniso_U_11
_atom_site_aniso_U_22
_atom_site_aniso_U_33
_atom_site_aniso_U_23
_atom_site_aniso_U_13
_atom_site_aniso_U_12
O1 0.087(2) 0.0664(19) 0.080(2) 0.0154(17) 0.0391(18) 0.0062(18)
O2 0.084(2) 0.081(2) 0.065(2) 0.0026(16) 0.0264(17) -0.0072(18)
O3 0.081(2) 0.082(2) 0.079(2) -0.0071(18) 0.0234(18) -0.0092(18)
N1 0.077(2) 0.061(2) 0.064(2) -0.0026(18) 0.0248(19) 0.0044(19)
C6 0.066(3) 0.050(2) 0.062(3) -0.002(2) 0.021(2) -0.003(2)
C7 0.063(3) 0.062(3) 0.065(3) -0.005(2) 0.021(2) -0.008(2)
C14 0.063(2) 0.058(3) 0.062(3) -0.001(2) 0.016(2) -0.007(2)
C5 0.063(3) 0.064(3) 0.062(3) 0.000(2) 0.018(2) -0.006(2)
C16 0.085(3) 0.059(3) 0.083(3) 0.000(2) 0.024(3) -0.005(3)
C17 0.075(3) 0.060(3) 0.101(4) 0.000(3) 0.031(3) 0.004(2)
C15 0.064(3) 0.066(3) 0.070(3) -0.001(2) 0.016(2) -0.001(2)
C8 0.076(3) 0.052(2) 0.068(3) 0.003(2) 0.021(2) 0.000(2)
C27 0.081(3) 0.055(3) 0.091(4) -0.006(3) 0.040(3) 0.002(2)
C19 0.072(3) 0.059(3) 0.094(4) 0.000(2) 0.026(3) -0.008(2)
C23 0.130(5) 0.082(4) 0.071(3) 0.012(3) 0.032(3) 0.030(3)
C22 0.085(3) 0.054(3) 0.076(3) 0.004(2) 0.037(3) 0.011(2)
N2 0.096(3) 0.075(3) 0.197(6) 0.018(3) 0.065(4) 0.021(3)
C2 0.115(4) 0.061(3) 0.094(4) -0.005(3) 0.029(3) 0.016(3)
C13 0.082(3) 0.083(3) 0.090(4) 0.005(3) 0.030(3) -0.005(3)
C18 0.065(3) 0.073(3) 0.110(4) -0.001(3) 0.034(3) 0.004(3)
C4 0.092(3) 0.061(3) 0.081(3) 0.009(3) 0.032(3) -0.001(3)
C10 0.158(6) 0.084(4) 0.068(4) -0.001(3) 0.033(4) 0.034(4)
C26 0.098(4) 0.073(3) 0.129(5) 0.000(4) 0.059(4) 0.000(3)
C12 0.097(4) 0.098(4) 0.104(5) 0.014(4) 0.049(4) 0.004(3)
C9 0.109(4) 0.062(3) 0.072(3) -0.004(2) 0.017(3) 0.007(3)
C3 0.109(4) 0.061(3) 0.091(4) 0.010(3) 0.030(3) 0.006(3)
C1 0.102(4) 0.076(3) 0.076(3) 0.000(3) 0.030(3) 0.016(3)
B1 0.078(3) 0.064(3) 0.064(3) -0.002(3) 0.024(3) -0.005(3)
C24 0.152(7) 0.093(5) 0.100(5) 0.019(4) 0.058(5) 0.018(5)
O4 0.097(3) 0.156(4) 0.142(4) -0.046(3) 0.024(3) -0.039(3)
C20 0.100(5) 0.067(4) 0.266(10) 0.021(5) 0.041(5) 0.002(3)
C28 0.075(3) 0.074(3) 0.105(5) -0.023(3) 0.032(3) -0.010(3)
C11 0.128(5) 0.109(5) 0.099(5) 0.026(4) 0.065(4) 0.043(4)
C25 0.159(7) 0.083(4) 0.138(7) 0.031(4) 0.095(6) 0.011(5)
C21 0.109(6) 0.115(6) 0.417(17) 0.049(8) 0.123(8) 0.048(5)

loop_
_atom_type_symbol
_atom_type_description
_atom_type_scat_dispersion_real
_atom_type_scat_dispersion_imag
_atom_type_scat_source
C C 0.0181 0.0091 'International Tables Vol C Tables 4.2.6.8 and 6.1.1.4'
H H 0.0000 0.0000 'International Tables Vol C Tables 4.2.6.8 and 6.1.1.4'
B B 0.0090 0.0039 'International Tables Vol C Tables 4.2.6.8 and 6.1.1.4'
N N 0.0311 0.0180 'International Tables Vol C Tables 4.2.6.8 and 6.1.1.4'
O O 0.0492 0.0322 'International Tables Vol C Tables 4.2.6.8 and 6.1.1.4'

loop_
_geom_angle_atom_site_label_1
_geom_angle_atom_site_label_2
_geom_angle_atom_site_label_3
_geom_angle
C7 O1 B1 125.2(4)
C22 O2 B1 119.1(4)
C28 O3 B1 124.0(5)
C1 N1 C5 120.1(4)
C1 N1 B1 118.3(4)
C5 N1 B1 120.9(4)
C7 C6 C5 120.4(4)
C7 C6 C8 121.5(4)
C5 C6 C8 118.1(4)
O1 C7 C6 121.6(4)
O1 C7 C14 112.7(4)
C6 C7 C14 125.7(4)
C19 C14 C15 116.7(4)
C19 C14 C7 122.8(4)
C15 C14 C7 120.3(4)
N1 C5 C4 117.6(4)
N1 C5 C6 118.5(4)
C4 C5 C6 123.9(4)
C15 C16 C17 120.1(4)
C15 C16 H16 119.9
C17 C16 H16 119.9
N2 C17 C18 121.5(5)
N2 C17 C16 121.5(5)
C18 C17 C16 116.9(4)
C16 C15 C14 122.4(4)
C16 C15 H15 118.8
C14 C15 H15 118.8
C13 C8 C9 117.1(5)
C13 C8 C6 122.3(4)
C9 C8 C6 120.6(4)
C22 C27 C26 118.7(6)
C22 C27 C28 120.9(5)
C26 C27 C28 120.5(6)
C18 C19 C14 121.7(4)
C18 C19 H19 119.1
C14 C19 H19 119.1
C24 C23 C22 118.2(7)
C24 C23 H23 120.9
C22 C23 H23 120.9
O2 C22 C27 120.9(5)
O2 C22 C23 117.3(5)
C27 C22 C23 121.7(5)
C17 N2 C20 123.3(5)
C17 N2 C21 119.9(5)
C20 N2 C21 115.6(5)
C1 C2 C3 118.1(5)
C1 C2 H2 120.9
C3 C2 H2 120.9
C8 C13 C12 121.9(6)
C8 C13 H13 119.1
C12 C13 H13 119.1
C19 C18 C17 121.9(4)
C19 C18 H18 119.0
C17 C18 H18 119.0
C3 C4 C5 121.8(4)
C3 C4 H4 119.1
C5 C4 H4 119.1
C9 C10 C11 119.0(6)
C9 C10 H10 120.5
C11 C10 H10 120.5
C25 C26 C27 119.8(7)
C25 C26 H26 120.1
C27 C26 H26 120.1
C11 C12 C13 120.4(6)
C11 C12 H12 119.8
C13 C12 H12 119.8
C10 C9 C8 121.4(6)
C10 C9 H9 119.3
C8 C9 H9 119.3
C4 C3 C2 119.4(5)
C4 C3 H3 120.3
C2 C3 H3 120.3
N1 C1 C2 122.8(5)
N1 C1 H1 118.6
C2 C1 H1 118.6
O1 B1 O2 109.9(4)
O1 B1 O3 110.4(4)
O2 B1 O3 113.1(4)
O1 B1 N1 109.4(4)
O2 B1 N1 108.0(4)
O3 B1 N1 105.9(4)
C23 C24 C25 121.0(7)
C23 C24 H24 119.5
C25 C24 H24 119.5
N2 C20 H20A 109.5
N2 C20 H20B 109.5
H20A C20 H20B 109.5
N2 C20 H20C 109.5
H20A C20 H20C 109.5
H20B C20 H20C 109.5
O4 C28 O3 118.2(6)
O4 C28 C27 125.3(5)
O3 C28 C27 116.6(5)
C12 C11 C10 120.3(6)
C12 C11 H11 119.9
C10 C11 H11 119.9
C26 C25 C24 120.6(6)
C26 C25 H25 119.7
C24 C25 H25 119.7
N2 C21 H21A 109.5
N2 C21 H21B 109.5
H21A C21 H21B 109.5
N2 C21 H21C 109.5
H21A C21 H21C 109.5
H21B C21 H21C 109.5

loop_
_geom_bond_atom_site_label_1
_geom_bond_atom_site_label_2
_geom_bond_distance
O1 C7 1.333(5)
O1 B1 1.437(6)
O2 C22 1.361(5)
O2 B1 1.446(6)
O3 C28 1.326(6)
O3 B1 1.461(7)
N1 C1 1.352(6)
N1 C5 1.363(5)
N1 B1 1.571(6)
C6 C7 1.363(6)
C6 C5 1.449(6)
C6 C8 1.486(6)
C7 C14 1.473(6)
C14 C19 1.378(6)
C14 C15 1.396(6)
C5 C4 1.396(6)
C16 C15 1.377(6)
C16 C17 1.404(6)
C16 H16 0.9500
C17 N2 1.372(6)
C17 C18 1.394(6)
C15 H15 0.9500
C8 C13 1.378(6)
C8 C9 1.395(7)
C27 C22 1.371(7)
C27 C26 1.419(7)
C27 C28 1.452(8)
C19 C18 1.369(6)
C19 H19 0.9500
C23 C24 1.377(8)
C23 C22 1.392(7)
C23 H23 0.9500
N2 C20 1.423(7)
N2 C21 1.439(7)
C2 C1 1.364(7)
C2 C3 1.375(7)
C2 H2 0.9500
C13 C12 1.382(7)
C13 H13 0.9500
C18 H18 0.9500
C4 C3 1.366(6)
C4 H4 0.9500
C10 C9 1.380(7)
C10 C11 1.403(9)
C10 H10 0.9500
C26 C25 1.353(10)
C26 H26 0.9500
C12 C11 1.336(9)
C12 H12 0.9500
C9 H9 0.9500
C3 H3 0.9500
C1 H1 0.9500
C24 C25 1.387(10)
C24 H24 0.9500
O4 C28 1.221(6)
C20 H20A 0.9800
C20 H20B 0.9800
C20 H20C 0.9800
C11 H11 0.9500
C25 H25 0.9500
C21 H21A 0.9800
C21 H21B 0.9800
C21 H21C 0.9800
